data_1541187
loop_
_publ_author_name
'Magneli, A.'

_publ_section_title
;
 The crystal structures of Mo9 O26 (beta'-molybdenum oxide) and Mo8 O23
 (beta - molybdenum oxide)
;
_journal_name_full 'Acta Chemica Scandinavica (1-27,1973-42,1988)'
_journal_page_first 501
_journal_page_last 517
_journal_volume 2
_journal_year 1948
_chemical_formula_sum 'Mo8 O23'
_space_group_IT_number 13
_symmetry_space_group_name_Hall '-P 2yc'
_symmetry_space_group_name_H-M 'P 1 2/c 1'
_cell_angle_alpha 90
_cell_angle_beta 106.1
_cell_angle_gamma 90
_cell_formula_units_Z 2
_cell_length_a 13.4
_cell_length_b 4.04
_cell_length_c 16.8
_cell_volume 873.814
_citation_journal_id_ASTM ACSAA4
_cod_data_source_file Magneli_ACSAA4_1948_263.cif
_cod_data_source_block Mo8O23
_cod_database_code 1541187

loop_
_symmetry_equiv_pos_as_xyz
x,y,z
-x,y,-z+1/2
-x,-y,-z
x,-y,z-1/2

loop_
_atom_site_label
_atom_site_type_symbol
_atom_site_fract_x
_atom_site_fract_y
_atom_site_fract_z
_atom_site_occupancy
_atom_site_U_iso_or_equiv
O8 O 0.065 0.06 0.415 1 0.0
O5 O 0.19 0.94 0.245 1 0.0
Mo2 Mo 0.188 0.41 0.246 1 0.0
O2 O 0.325 0.5 0.325 1 0.0
O12 O 0.27 0.5 0.17 1 0.0
Mo4 Mo 0.445 0.41 0.404 1 0.0
O9 O 0.065 0.5 0.165 1 0.0
O6 O 0.315 0.06 0.075 1 0.0
O10 O 0.135 0.5 0.335 1 0.0
O7 O 0.445 0.94 0.405 1 0.0
O4 O 0.46 0.5 0.16 1 0.0
Mo3 Mo 0.316 0.59 0.077 1 0.0
O3 O 0.405 0.5 0.005 1 0.0
Mo1 Mo 0.063 0.59 0.415 1 0.0
O11 O 0.195 0.5 0.495 1 0.0
O1 O 0 0.5 0 1 0.0
